data_2108503
loop_
_publ_author_name
'Smirnova, Ekaterina S.'
'Alekseeva, Olga A.'
'Dudka, Alexander P.'
'Khmelenin, Dmitry N.'
'Frolov, Kirill V.'
'Lyubutina, Marianna V.'
'Gudim, Irina A.'
'Lyubutin, Igor S.'

_publ_section_title
;
 Crystal structure and structural phase transition in bismuth-containing
 HoFe~3~(BO~3~)~4~ in the temperature range 11--500 K
;
_journal_coeditor_code XK5056SUP1
_journal_issue 6
_journal_name_full 'Acta Crystallographica Section B'
_journal_page_first
;
;
_journal_paper_doi 10.1107/S2052520619010473
_journal_volume 75
_journal_year 2019
_chemical_formula_sum 'B4 Bi0.037 Fe3 Ho0.963 O12'
_chemical_formula_weight 569.3
_space_group_IT_number 152
_space_group_name_Hall 'P 31 2"'
_space_group_name_H-M_alt 'P 31 2 1'
_symmetry_cell_setting trigonal
_symmetry_Int_Tables_number 152
_symmetry_space_group_name_Hall 'P 31 2"'
_symmetry_space_group_name_H-M 'P 31 2 1'
_cell_angle_alpha 90
_cell_angle_beta 90
_cell_angle_gamma 120
_cell_formula_units_Z 3
_cell_length_a 9.52450(10)
_cell_length_b 9.52450(10)
_cell_length_c 7.54810(10)
_cell_measurement_reflns_used 23636
_cell_measurement_temperature 293.00(10)
_cell_measurement_theta_max 73.77
_cell_measurement_theta_min 4.26
_cell_volume 592.997(12)
_diffrn_ambient_temperature 293
_diffrn_detector 'CCD plate'
_diffrn_detector_area_resol_mean 8.0872
_diffrn_measured_fraction_theta_full 0.99
_diffrn_measured_fraction_theta_max 0.99
_diffrn_measurement_device 'four-circle diffractometer'
_diffrn_measurement_device_type 'Xcalibur, EosS2 with high theta cut'
_diffrn_measurement_method '\w scans'
_diffrn_radiation_monochromator graphite
_diffrn_radiation_probe x-ray
_diffrn_radiation_source 'X-ray tube'
_diffrn_radiation_type 'Mo K\a'
_diffrn_radiation_wavelength 0.71073
_diffrn_reflns_av_R_equivalents 0.0298
_diffrn_reflns_av_unetI/netI 0.0551
_diffrn_reflns_limit_h_max 25
_diffrn_reflns_limit_h_min -25
_diffrn_reflns_limit_k_max 23
_diffrn_reflns_limit_k_min -25
_diffrn_reflns_limit_l_max 19
_diffrn_reflns_limit_l_min -18
_diffrn_reflns_number 60932
_diffrn_reflns_theta_full 74.39
_diffrn_reflns_theta_max 74.39
_diffrn_reflns_theta_min 3.66
_diffrn_source 'fine-focus sealed X-ray tube'
_exptl_absorpt_coefficient_mu 15.827
_exptl_absorpt_correction_T_max 0.03563
_exptl_absorpt_correction_T_min 0.01173
_exptl_absorpt_correction_type sphere
_exptl_absorpt_process_details '(Dudka, 2007)'
_exptl_crystal_colour light-green
_exptl_crystal_density_diffrn 4.7828
_exptl_crystal_description Sphere
_exptl_crystal_F_000 785
_exptl_crystal_size_rad 0.155
_refine_diff_density_max 1.36
_refine_diff_density_min -0.69
_refine_ls_abs_structure_details '  2761 of Friedel pairs used in the refinement'
_refine_ls_abs_structure_Flack 0.499(1)
_refine_ls_extinction_coef 0.35(1)
_refine_ls_extinction_method 'Becker_Coppens G_I Isotropic   (Becker & Coppens, 1974)'
_refine_ls_goodness_of_fit_gt 0.99
_refine_ls_goodness_of_fit_ref 0.99
_refine_ls_number_constraints 5
_refine_ls_number_parameters 94
_refine_ls_number_reflns 6205
_refine_ls_number_restraints 0
_refine_ls_R_factor_all 0.0124
_refine_ls_R_factor_gt 0.0124
_refine_ls_shift/su_max 0.0038
_refine_ls_shift/su_mean 0.0006
_refine_ls_structure_factor_coef Fsqd
_refine_ls_weighting_details w=1/\s^2^(I)
_refine_ls_weighting_scheme sigma
_refine_ls_wR_factor_gt 0.0246
_refine_ls_wR_factor_ref 0.0246
_reflns_number_gt 6205
_reflns_number_total 6205
_reflns_threshold_expression I>0\s(I)
_cod_data_source_file xk5056sup1.cif
_cod_data_source_block 293
_cod_database_code 2108503
_publcif_datablock.id {a9bf12b7-5283-447c-80fd-06b25eec8b97}

loop_
_space_group_symop_id
_space_group_symop_operation_xyz
1 x,y,z
2 -y,x-y,z+1/3
3 -x+y,-x,z+2/3
4 y,x,-z
5 x-y,-y,-z+2/3
6 -x,-x+y,-z+1/3

loop_
_atom_site_label
_atom_site_type_symbol
_atom_site_fract_x
_atom_site_fract_y
_atom_site_fract_z
_atom_site_adp_type
_atom_site_U_iso_or_equiv
_atom_site_site_symmetry_multiplicity
_atom_site_occupancy
_atom_site_calc_flag
Ho1 Ho 0.665940(8) 0.665940(8) 0 Uani 0.004953(9) 3 0.9627 d
Bi1 Bi 0.665940(8) 0.665940(8) 0 Uani 0.004953(9) 3 0.0373 d
Fe1 Fe 0.884173(18) 0 0.333333 Uani 0.00307(3) 3 1 d
Fe2 Fe 0.335915(18) 0.548872(16) 0.323717(10) Uani 0.00320(2) 6 1 d
O1 O 0 0.92232(9) 0.166667 Uani 0.00754(19) 3 1 d
O2 O 0.41729(8) 0.72624(8) 0.13301(9) Uani 0.00762(12) 6 1 d
O3 O 0.69544(9) 0.87893(9) 0.17839(9) Uani 0.00612(15) 6 1 d
O4 O 0.85250(9) 0.63790(9) 0.18439(9) Uani 0.00585(14) 6 1 d
O5 O 0.52461(8) 0.66983(10) 0.49216(9) Uani 0.00478(13) 6 1 d
O6 O 0.81248(11) 0.81248(11) 0.5 Uani 0.00510(17) 3 1 d
O7 O 0.46441(9) 0.47646(9) 0.18453(9) Uani 0.00643(14) 6 1 d
B1 B 0.6682(2) 0.6682(2) 0.5 Uani 0.0036(2) 3 1 d
B2 B 0.55189(13) 0.87750(12) 0.15441(12) Uani 0.0044(2) 6 1 d
B3 B 0 0.77853(15) 0.166667 Uani 0.0040(3) 3 1 d

loop_
_atom_site_aniso_label
_atom_site_aniso_type_symbol
_atom_site_aniso_U_11
_atom_site_aniso_U_22
_atom_site_aniso_U_33
_atom_site_aniso_U_12
_atom_site_aniso_U_13
_atom_site_aniso_U_23
Ho1 Ho 0.005154(9) 0.005154(9) 0.004709(8) 0.002695(14) -0.000259(5) 0.000259(5)
Bi1 Bi 0.005154(9) 0.005154(9) 0.004709(8) 0.002695(14) -0.000259(5) 0.000259(5)
Fe1 Fe 0.00306(3) 0.00260(5) 0.00339(3) 0.00130(2) -0.000086(17) -0.00017(3)
Fe2 Fe 0.00314(3) 0.00288(2) 0.00365(2) 0.00154(3) 0.00001(3) 0.000091(18)
O1 O 0.0092(3) 0.00400(15) 0.0112(3) 0.00459(15) 0.0065(2) 0.00326(11)
O2 O 0.00486(15) 0.00402(14) 0.01097(17) -0.00005(12) -0.00278(13) 0.00261(12)
O3 O 0.00374(17) 0.0072(2) 0.00731(19) 0.00268(14) -0.00158(12) -0.00156(13)
O4 O 0.00503(19) 0.00368(16) 0.00680(17) 0.00065(14) -0.00035(12) 0.00081(12)
O5 O 0.00313(15) 0.00531(16) 0.0067(2) 0.00271(13) -0.00108(11) -0.00199(14)
O6 O 0.00328(18) 0.00328(18) 0.0067(3) 0.0001(2) -0.00105(10) 0.00105(10)
O7 O 0.00838(20) 0.00519(17) 0.00738(17) 0.00464(15) 0.00168(13) 0.00025(12)
B1 B 0.0032(2) 0.0032(2) 0.00439(15) 0.0015(4) -0.00009(16) 0.00009(16)
B2 B 0.0039(2) 0.0035(2) 0.0054(3) 0.0016(2) 0.00027(16) 0.00050(15)
B3 B 0.0036(4) 0.0029(3) 0.0058(3) 0.0018(2) 0.0006(3) 0.00031(13)

loop_
_atom_type_symbol
_atom_type_scat_dispersion_real
_atom_type_scat_dispersion_imag
_atom_type_scat_source
B 0.0013 0.0007 'International Tables Vol C tables 4.2.6.8 and 6.1.1.1'
Bi -4.1077 10.2566 'International Tables Vol C tables 4.2.6.8 and 6.1.1.1'
Fe 0.3463 0.8444 'International Tables Vol C tables 4.2.6.8 and 6.1.1.1'
Ho -0.2175 4.6783 'International Tables Vol C tables 4.2.6.8 and 6.1.1.1'
O 0.0106 0.0060 'International Tables Vol C tables 4.2.6.8 and 6.1.1.1'

loop_
_geom_angle_atom_site_label_1
_geom_angle_atom_site_label_2
_geom_angle_atom_site_label_3
_geom_angle_site_symmetry_1
_geom_angle_site_symmetry_3
_geom_angle
Bi1 Ho1 O3 . . 0
Bi1 Ho1 O3 . 4_555 0
Bi1 Ho1 O4 . . 0
Bi1 Ho1 O4 . 4_555 0
Bi1 Ho1 O7 . . 0
Bi1 Ho1 O7 . 4_555 0
O3 Ho1 O3 . 4_555 120.63(2)
O3 Ho1 O4 . . 89.31(3)
O3 Ho1 O4 . 4_555 72.37(3)
O3 Ho1 O7 . . 91.31(3)
O3 Ho1 O7 . 4_555 140.31(3)
O3 Ho1 O4 4_555 . 72.37(3)
O3 Ho1 O4 4_555 4_555 89.31(3)
O3 Ho1 O7 4_555 . 140.31(3)
O3 Ho1 O7 4_555 4_555 91.31(3)
O4 Ho1 O4 . 4_555 142.93(2)
O4 Ho1 O7 . . 86.30(3)
O4 Ho1 O7 . 4_555 124.97(3)
O4 Ho1 O7 4_555 . 124.97(3)
O4 Ho1 O7 4_555 4_555 86.30(3)
O7 Ho1 O7 . 4_555 73.73(2)
Ho1 Bi1 O3 . . 0
Ho1 Bi1 O3 . 4_555 0
Ho1 Bi1 O4 . . 0
Ho1 Bi1 O4 . 4_555 0
Ho1 Bi1 O7 . . 0
Ho1 Bi1 O7 . 4_555 0
O3 Bi1 O3 . 4_555 120.63(2)
O3 Bi1 O4 . . 89.31(3)
O3 Bi1 O4 . 4_555 72.37(3)
O3 Bi1 O7 . . 91.31(3)
O3 Bi1 O7 . 4_555 140.31(3)
O3 Bi1 O4 4_555 . 72.37(3)
O3 Bi1 O4 4_555 4_555 89.31(3)
O3 Bi1 O7 4_555 . 140.31(3)
O3 Bi1 O7 4_555 4_555 91.31(3)
O4 Bi1 O4 . 4_555 142.93(2)
O4 Bi1 O7 . . 86.30(3)
O4 Bi1 O7 . 4_555 124.97(3)
O4 Bi1 O7 4_555 . 124.97(3)
O4 Bi1 O7 4_555 4_555 86.30(3)
O7 Bi1 O7 . 4_555 73.73(2)
O1 Fe1 O1 1_645 2_765 87.56(2)
O1 Fe1 O3 1_645 1_545 85.53(3)
O1 Fe1 O3 1_645 5_665 167.38(3)
O1 Fe1 O6 1_645 1_545 93.95(4)
O1 Fe1 O6 1_645 3_664 77.27(4)
O1 Fe1 O3 2_765 1_545 167.38(4)
O1 Fe1 O3 2_765 5_665 85.53(4)
O1 Fe1 O6 2_765 1_545 77.27(3)
O1 Fe1 O6 2_765 3_664 93.95(3)
O3 Fe1 O3 1_545 5_665 103.10(4)
O3 Fe1 O6 1_545 1_545 92.67(3)
O3 Fe1 O6 1_545 3_664 94.81(3)
O3 Fe1 O6 5_665 1_545 94.81(3)
O3 Fe1 O6 5_665 3_664 92.67(4)
O6 Fe1 O6 1_545 3_664 167.96(6)
O2 Fe2 O2 . 2_665 86.51(3)
O2 Fe2 O4 . 5_565 168.22(4)
O2 Fe2 O5 . . 96.29(3)
O2 Fe2 O5 . 3_564 75.93(3)
O2 Fe2 O7 . . 82.52(3)
O2 Fe2 O4 2_665 5_565 92.58(4)
O2 Fe2 O5 2_665 . 76.13(3)
O2 Fe2 O5 2_665 3_564 92.65(4)
O2 Fe2 O7 2_665 . 161.46(3)
O4 Fe2 O5 5_565 . 94.90(3)
O4 Fe2 O5 5_565 3_564 92.39(3)
O4 Fe2 O7 5_565 . 101.16(4)
O5 Fe2 O5 . 3_564 166.86(4)
O5 Fe2 O7 . . 90.23(3)
O5 Fe2 O7 3_564 . 99.09(4)
Fe1 O1 Fe1 1_465 3_674 101.46(4)
Fe1 O1 B3 1_465 . 129.269(19)
Fe1 O1 B3 3_674 . 129.27(2)
Fe2 O2 Fe2 . 3_564 102.63(2)
Fe2 O2 B2 . . 123.31(6)
Fe2 O2 B2 3_564 . 128.35(7)
Ho1 O3 Bi1 . . 0.0(5)
Ho1 O3 Fe1 . 1_565 122.11(5)
Ho1 O3 B2 . . 103.25(5)
Bi1 O3 Fe1 . 1_565 122.11(5)
Bi1 O3 B2 . . 103.25(5)
Fe1 O3 B2 1_565 . 134.37(7)
Ho1 O4 Bi1 . . 0.0(5)
Ho1 O4 Fe2 . 5_665 122.76(3)
Ho1 O4 B3 . 1_655 106.85(6)
Bi1 O4 Fe2 . 5_665 122.76(3)
Bi1 O4 B3 . 1_655 106.85(6)
Fe2 O4 B3 5_665 1_655 130.14(7)
Fe2 O5 Fe2 . 2_665 104.32(4)
Fe2 O5 B1 . . 128.63(7)
Fe2 O5 B1 2_665 . 126.98(6)
Fe1 O6 Fe1 1_565 2_655 103.99(3)
Fe1 O6 B1 1_565 . 128.01(8)
Fe1 O6 B1 2_655 . 128.01(8)
Ho1 O7 Bi1 . . 0.0(5)
Ho1 O7 Fe2 . . 117.46(4)
Ho1 O7 B2 . 6_655 114.38(7)
Bi1 O7 Fe2 . . 117.46(4)
Bi1 O7 B2 . 6_655 114.38(7)
Fe2 O7 B2 . 6_655 128.14(6)
O5 B1 O5 . 4_556 121.21(11)
O5 B1 O6 . . 119.39(17)
O5 B1 O6 4_556 . 119.39(17)
O2 B2 O3 . . 115.30(10)
O2 B2 O7 . 6_665 119.63(10)
O3 B2 O7 . 6_665 125.07(8)
O1 B3 O4 . 1_455 117.49(7)
O1 B3 O4 . 6_665 117.49(7)
O4 B3 O4 1_455 6_665 125.02(12)

loop_
_geom_bond_atom_site_label_1
_geom_bond_atom_site_label_2
_geom_bond_site_symmetry_2
_geom_bond_distance
Ho1 Bi1 . 0
Ho1 O3 . 2.3318(9)
Ho1 O3 4_555 2.3318(9)
Ho1 O4 . 2.3749(9)
Ho1 O4 4_555 2.3749(9)
Ho1 O7 . 2.3275(7)
Ho1 O7 4_555 2.3275(7)
Bi1 O3 . 2.3318(9)
Bi1 O3 4_555 2.3318(9)
Bi1 O4 . 2.3749(9)
Bi1 O4 4_555 2.3749(9)
Bi1 O7 . 2.3275(7)
Bi1 O7 4_555 2.3275(7)
Fe1 O1 1_645 2.0404(6)
Fe1 O1 2_765 2.0404(7)
Fe1 O3 1_545 1.9637(7)
Fe1 O3 5_665 1.9637(11)
Fe1 O6 1_545 2.0048(7)
Fe1 O6 3_664 2.0048(6)
Fe2 O2 . 2.0536(7)
Fe2 O2 2_665 2.0359(11)
Fe2 O4 5_565 1.9689(7)
Fe2 O5 . 2.0257(7)
Fe2 O5 3_564 2.0166(10)
Fe2 O7 . 1.9802(10)
O1 B3 . 1.3695(17)
O2 B2 . 1.3777(10)
O3 B2 . 1.3725(16)
O4 B3 1_655 1.3798(9)
O5 B1 . 1.376(2)
O6 B1 . 1.3746(16)
O7 B2 6_655 1.366(2)

loop_
_twin_individual_id
_twin_individual_mass_fraction_refined
_twin_individual_twin_matrix_11
_twin_individual_twin_matrix_12
_twin_individual_twin_matrix_13
_twin_individual_twin_matrix_21
_twin_individual_twin_matrix_22
_twin_individual_twin_matrix_23
_twin_individual_twin_matrix_31
_twin_individual_twin_matrix_32
_twin_individual_twin_matrix_33
1 1 1 0 0 0 1 0 0 0 1
2 0 -1 0 0 0 -1 0 0 0 -1

_cod_database_fobs_code 2108503
